data_4314627
loop_
_publ_author_name
'Ryosuke Ohshima'
'Masanori Kitamura'
'Akinori Morita'
'Motoo Shiro'
'Yasuyuki Yamada'
'Masahiko Ikekita'
'Eiichi Kimura'
'Shin Aoki'

_publ_section_title
;
 Design and Synthesis of a Fluorescent Probe for Zn2+,
 5,7-Bis(N,N-dimethylaminosulfonyl)-8-hydroxyquinoline-Pendant
 1,4,7,10-Tetraazacyclododecane and Zn2+-Dependent Hydrolytic and
 Zn2+-Independent Photochemical Reactivation of Its Benzenesulfonyl-Caged
 Derivative
;
_journal_name_full 'Inorganic Chemistry'
_journal_page_first 888
_journal_page_last 899
_journal_paper_doi 10.1021/ic901279t
_journal_volume 49
_journal_year 2010
_chemical_formula_moiety 'C22 H38 N7 O5 S2, 6.2(H2 O), Cl '
_chemical_formula_sum 'C22 H50.4 Cl N7 O11.2 S2'
_chemical_formula_weight 691.85
_space_group_IT_number 15
_symmetry_cell_setting monoclinic
_symmetry_Int_Tables_number 15
_symmetry_space_group_name_Hall '-C 2yc'
_symmetry_space_group_name_H-M 'C 1 2/c 1'
_cell_angle_alpha 90.0000
_cell_angle_beta 118.8100(7)
_cell_angle_gamma 90.0000
_cell_formula_units_Z 16
_cell_length_a 35.8779(7)
_cell_length_b 19.7401(4)
_cell_length_c 21.4880(7)
_cell_measurement_reflns_used 57169
_cell_measurement_temperature 93.1
_cell_measurement_theta_max 68.3
_cell_measurement_theta_min 4.0
_cell_volume 13334.8(6)
_computing_cell_refinement 'PROCESS-AUTO (Rigaku, 1998)'
_computing_data_collection 'PROCESS-AUTO (Rigaku, 1998)'
_computing_data_reduction 'CrystalStructure (Rigaku & RAC 2007)'
_computing_molecular_graphics 'ORTEP (Johnson, 1976)'
_computing_publication_material 'CrystalStructure (Rigaku & RAC 2007)'
_computing_structure_refinement 'SHELXL97 (Sheldrick, 1997)'
_computing_structure_solution 'SHELXS97 (Sheldrick, 1997)'
_diffrn_detector_area_resol_mean 10.00
_diffrn_measured_fraction_theta_full 0.984
_diffrn_measured_fraction_theta_max 0.984
_diffrn_measurement_device_type 'Rigaku VariMax-RAPID'
_diffrn_measurement_method \w
_diffrn_radiation_type 'Cu K\a'
_diffrn_radiation_wavelength 1.54187
_diffrn_reflns_av_R_equivalents 0.040
_diffrn_reflns_limit_h_max 43
_diffrn_reflns_limit_h_min -43
_diffrn_reflns_limit_k_max 23
_diffrn_reflns_limit_k_min -23
_diffrn_reflns_limit_l_max 25
_diffrn_reflns_limit_l_min -25
_diffrn_reflns_number 91503
_diffrn_reflns_theta_full 68.25
_diffrn_reflns_theta_max 68.25
_exptl_absorpt_coefficient_mu 2.738
_exptl_absorpt_correction_T_max 0.682
_exptl_absorpt_correction_T_min 0.502
_exptl_absorpt_correction_type multi-scan
_exptl_absorpt_process_details
;
    Higashi, T. (1995). Program for Absorption Correction.
    Rigaku Corporation, Tokyo, Japan.
;
_exptl_crystal_colour colorless
_exptl_crystal_density_diffrn 1.378
_exptl_crystal_density_method 'not measured'
_exptl_crystal_description block
_exptl_crystal_F_000 5920.00
_exptl_crystal_size_max 0.15
_exptl_crystal_size_mid 0.14
_exptl_crystal_size_min 0.14
_refine_diff_density_max 1.86
_refine_diff_density_min -0.79
_refine_ls_extinction_method none
_refine_ls_goodness_of_fit_ref 1.033
_refine_ls_hydrogen_treatment constr
_refine_ls_number_parameters 817
_refine_ls_number_reflns 11999
_refine_ls_R_factor_gt 0.0685
_refine_ls_shift/su_max 0.0010
_refine_ls_structure_factor_coef Fsqd
_refine_ls_weighting_details 'w = 1/[\s^2^(Fo^2^)+(0.1002P)^2^+63.1538P] where P=(Fo^2^+2Fc^2^)/3'
_refine_ls_weighting_scheme calc
_refine_ls_wR_factor_ref 0.1966
_reflns_number_gt 9056
_reflns_number_total 11999
_reflns_threshold_expression F^2^>2.0\s(F^2^)
_cod_data_source_file ic901279t_si_002_2.cif
_cod_data_source_block 10
_cod_original_cell_volume 13334.9(6)
_cod_original_formula_sum 'C22 H50.40 Cl N7 O11.20 S2 '
_cod_database_code 4314627
_verf_plat306_alert_2_a
;
PROBLEM: Isolated Oxygen Atom (H-atoms Missing ?) .......     O9      
RESPONSE: O atoms of waters, see _publ_section_exptl_refinement
;

loop_
_symmetry_equiv_pos_as_xyz
'x, y, z'
'-x, y, -z+1/2'
'x+1/2, y+1/2, z'
'-x+1/2, y+1/2, -z+1/2'
'-x, -y, -z'
'x, -y, z-1/2'
'-x+1/2, -y+1/2, -z'
'x+1/2, -y+1/2, z-1/2'

loop_
_atom_site_label
_atom_site_type_symbol
_atom_site_fract_x
_atom_site_fract_y
_atom_site_fract_z
_atom_site_U_iso_or_equiv
_atom_site_adp_type
_atom_site_occupancy
_atom_site_symmetry_multiplicity
_atom_site_calc_flag
_atom_site_refinement_flags
_atom_site_disorder_assembly
_atom_site_disorder_group
S1 S 0.69721(3) 0.87406(4) 0.43310(5) 0.0215(2) Uani 1 1 d . . .
S2 S 0.73829(3) 0.84579(4) 0.70519(4) 0.0222(2) Uani 1 1 d . . .
S3 S 0.53067(3) 0.36192(5) 0.48926(5) 0.0259(2) Uani 1 1 d . . .
S4 S 0.61489(3) 0.47413(5) 0.74586(5) 0.0261(2) Uani 1 1 d . . .
O1 O 0.72020(8) 0.69685(12) 0.67013(12) 0.0202(5) Uani 1 1 d . . .
O2 O 0.70336(8) 0.84153(13) 0.37904(13) 0.0266(6) Uani 1 1 d . . .
O3 O 0.72255(8) 0.93273(12) 0.46838(14) 0.0263(6) Uani 1 1 d . . .
O4 O 0.70686(9) 0.83507(13) 0.72747(14) 0.0289(6) Uani 1 1 d . . .
O5 O 0.74731(9) 0.91480(13) 0.69416(14) 0.0290(6) Uani 1 1 d . . .
O6 O 0.61271(8) 0.60192(14) 0.66646(13) 0.0281(6) Uani 1 1 d . . .
O7 O 0.52350(9) 0.31834(15) 0.53604(14) 0.0320(6) Uani 1 1 d . . .
O8 O 0.49588(8) 0.37669(15) 0.42031(13) 0.0315(6) Uani 1 1 d . . .
O9 O 0.66005(8) 0.48245(15) 0.77817(13) 0.0314(6) Uani 1 1 d . . .
O10 O 0.59910(10) 0.40962(14) 0.75439(14) 0.0381(7) Uani 1 1 d . . .
N1 N 0.69816(10) 0.49550(14) 0.54804(16) 0.0218(7) Uani 1 1 d . . .
N2 N 0.74589(9) 0.56657(15) 0.67767(15) 0.0205(6) Uani 1 1 d . . .
H2N H 0.7332 0.6085 0.6698 0.025 Uiso 1 1 calc R . .
H2M H 0.7529 0.5592 0.6423 0.025 Uiso 1 1 calc R . .
N3 N 0.82244(10) 0.50320(16) 0.69582(17) 0.0258(7) Uani 1 1 d . . .
H3N H 0.8374 0.5346 0.6920 0.031 Uiso 1 1 d . . .
N4 N 0.77771(10) 0.42876(15) 0.56749(16) 0.0254(7) Uani 1 1 d . . .
H4N H 0.7757 0.4741 0.5751 0.031 Uiso 1 1 calc R . .
H4M H 0.7944 0.4248 0.5458 0.031 Uiso 1 1 calc R . .
N5 N 0.69538(9) 0.63654(14) 0.54394(15) 0.0189(6) Uani 1 1 d . . .
N6 N 0.64736(10) 0.90089(17) 0.39412(17) 0.0273(7) Uani 1 1 d . . .
N7 N 0.78261(10) 0.81481(16) 0.76793(16) 0.0262(7) Uani 1 1 d . . .
N8 N 0.56356(10) 0.75348(18) 0.47954(18) 0.0322(8) Uani 1 1 d . . .
N9 N 0.58564(11) 0.73198(17) 0.62313(17) 0.0328(8) Uani 1 1 d . . .
H9N H 0.5977 0.6896 0.6342 0.039 Uiso 1 1 calc R . .
H9M H 0.5593 0.7277 0.5836 0.039 Uiso 1 1 calc R . .
N10 N 0.50910(12) 0.79532(19) 0.60044(18) 0.0369(8) Uani 1 1 d . . .
H10N H 0.4947 0.7617 0.6149 0.044 Uiso 1 1 d . . .
N11 N 0.48290(11) 0.82197(19) 0.45479(18) 0.0343(8) Uani 1 1 d . . .
H11M H 0.4539 0.8172 0.4269 0.041 Uiso 1 1 calc R . .
H11N H 0.4929 0.7825 0.4803 0.041 Uiso 1 1 calc R . .
N12 N 0.57417(9) 0.61934(17) 0.52443(16) 0.0259(7) Uani 1 1 d . . .
N13 N 0.56697(10) 0.32353(17) 0.47615(16) 0.0269(7) Uani 1 1 d . . .
N14 N 0.59811(10) 0.52998(17) 0.78176(16) 0.0267(7) Uani 1 1 d . . .
C1 C 0.67918(11) 0.50915(18) 0.59432(18) 0.0210(7) Uani 1 1 d . . .
H1A H 0.6594 0.4721 0.5897 0.025 Uiso 1 1 calc R . .
H1B H 0.6628 0.5519 0.5797 0.025 Uiso 1 1 calc R . .
C2 C 0.71409(11) 0.51460(18) 0.67115(18) 0.0212(8) Uani 1 1 d . . .
H2A H 0.7015 0.5273 0.7016 0.025 Uiso 1 1 calc R . .
H2B H 0.7283 0.4702 0.6875 0.025 Uiso 1 1 calc R . .
C3 C 0.78598(11) 0.56824(19) 0.74730(19) 0.0242(8) Uani 1 1 d . . .
H3A H 0.7788 0.5688 0.7864 0.029 Uiso 1 1 calc R . .
H3B H 0.8018 0.6103 0.7504 0.029 Uiso 1 1 calc R . .
C4 C 0.81396(12) 0.50747(19) 0.75610(19) 0.0250(8) Uani 1 1 d . . .
H4A H 0.8411 0.5117 0.8009 0.030 Uiso 1 1 calc R . .
H4B H 0.7996 0.4656 0.7587 0.030 Uiso 1 1 calc R . .
C5 C 0.83791(13) 0.4371(2) 0.6880(2) 0.0307(9) Uani 1 1 d . . .
H5A H 0.8535 0.4147 0.7349 0.037 Uiso 1 1 calc R . .
H5B H 0.8576 0.4425 0.6683 0.037 Uiso 1 1 calc R . .
C6 C 0.80007(14) 0.3940(2) 0.6383(2) 0.0311(9) Uani 1 1 d . . .
H6A H 0.8098 0.3486 0.6330 0.037 Uiso 1 1 calc R . .
H6B H 0.7804 0.3885 0.6581 0.037 Uiso 1 1 calc R . .
C7 C 0.73439(13) 0.40308(19) 0.5176(2) 0.0288(9) Uani 1 1 d . . .
H7A H 0.7354 0.3531 0.5146 0.035 Uiso 1 1 calc R . .
H7B H 0.7253 0.4218 0.4697 0.035 Uiso 1 1 calc R . .
C8 C 0.70171(13) 0.42199(18) 0.5404(2) 0.0266(8) Uani 1 1 d . . .
H8A H 0.6736 0.4043 0.5049 0.032 Uiso 1 1 calc R . .
H8B H 0.7095 0.3998 0.5864 0.032 Uiso 1 1 calc R . .
C9 C 0.67535(13) 0.52962(18) 0.47913(19) 0.0252(8) Uani 1 1 d . . .
H9A H 0.6445 0.5205 0.4589 0.030 Uiso 1 1 calc R . .
H9B H 0.6846 0.5099 0.4464 0.030 Uiso 1 1 calc R . .
C10 C 0.68223(11) 0.60600(18) 0.48257(18) 0.0199(7) Uani 1 1 d . . .
C11 C 0.67445(12) 0.64154(19) 0.42045(19) 0.0255(8) Uani 1 1 d . . .
H11 H 0.6645 0.6181 0.3767 0.031 Uiso 1 1 calc R . .
C12 C 0.68137(12) 0.70968(19) 0.42365(18) 0.0241(8) Uani 1 1 d . . .
H12 H 0.6766 0.7336 0.3821 0.029 Uiso 1 1 calc R . .
C13 C 0.69574(11) 0.74506(17) 0.48897(17) 0.0187(7) Uani 1 1 d . . .
C14 C 0.70205(11) 0.70479(17) 0.54806(17) 0.0181(7) Uani 1 1 d . . .
C15 C 0.71569(10) 0.73377(17) 0.61844(17) 0.0169(7) Uani 1 1 d . . .
C16 C 0.72349(11) 0.80431(18) 0.62431(18) 0.0204(7) Uani 1 1 d . . .
C17 C 0.71807(11) 0.84391(18) 0.56640(18) 0.0196(7) Uani 1 1 d . . .
H17 H 0.7239 0.8911 0.5731 0.024 Uiso 1 1 calc R . .
C18 C 0.70443(11) 0.81617(17) 0.49988(18) 0.0194(7) Uani 1 1 d . . .
C19 C 0.61608(13) 0.8514(2) 0.3476(2) 0.0344(10) Uani 1 1 d . . .
H19A H 0.6147 0.8137 0.3762 0.041 Uiso 1 1 calc R . .
H19B H 0.6245 0.8341 0.3134 0.041 Uiso 1 1 calc R . .
H19C H 0.5881 0.8730 0.3221 0.041 Uiso 1 1 calc R . .
C20 C 0.63475(13) 0.9373(2) 0.4406(2) 0.0343(10) Uani 1 1 d . . .
H20A H 0.6563 0.9715 0.4680 0.041 Uiso 1 1 calc R . .
H20B H 0.6323 0.9052 0.4732 0.041 Uiso 1 1 calc R . .
H20C H 0.6073 0.9596 0.4117 0.041 Uiso 1 1 calc R . .
C21 C 0.78204(14) 0.7593(2) 0.8132(2) 0.0327(9) Uani 1 1 d . . .
H21A H 0.7829 0.7157 0.7921 0.039 Uiso 1 1 calc R . .
H21B H 0.7560 0.7621 0.8171 0.039 Uiso 1 1 calc R . .
H21C H 0.8068 0.7632 0.8606 0.039 Uiso 1 1 calc R . .
C22 C 0.81829(12) 0.8123(2) 0.7521(2) 0.0349(10) Uani 1 1 d . . .
H22A H 0.8453 0.8148 0.7965 0.042 Uiso 1 1 calc R . .
H22B H 0.8162 0.8506 0.7215 0.042 Uiso 1 1 calc R . .
H22C H 0.8171 0.7697 0.7276 0.042 Uiso 1 1 calc R . .
C23 C 0.60878(12) 0.7560(2) 0.5348(2) 0.0382(11) Uani 1 1 d . . .
H23A H 0.6242 0.7889 0.5207 0.046 Uiso 1 1 calc R . .
H23B H 0.6219 0.7109 0.5393 0.046 Uiso 1 1 calc R . .
C24 C 0.61263(13) 0.7764(2) 0.6050(2) 0.0402(11) Uani 1 1 d . . .
H24A H 0.6427 0.7729 0.6425 0.048 Uiso 1 1 calc R . .
H24B H 0.6036 0.8242 0.6026 0.048 Uiso 1 1 calc R . .
C25 C 0.57965(16) 0.7566(2) 0.6834(2) 0.0436(12) Uani 1 1 d . . .
H25A H 0.6075 0.7701 0.7233 0.052 Uiso 1 1 calc R . .
H25B H 0.5681 0.7194 0.7001 0.052 Uiso 1 1 calc R . .
C26 C 0.54959(16) 0.8161(2) 0.6612(2) 0.0439(12) Uani 1 1 d . . .
H26A H 0.5450 0.8305 0.7010 0.053 Uiso 1 1 calc R . .
H26B H 0.5618 0.8547 0.6476 0.053 Uiso 1 1 calc R . .
C27 C 0.48076(15) 0.8517(3) 0.5629(2) 0.0444(11) Uani 1 1 d . . .
H27A H 0.4847 0.8885 0.5968 0.053 Uiso 1 1 calc R . .
H27B H 0.4508 0.8364 0.5409 0.053 Uiso 1 1 calc R . .
C28 C 0.49060(14) 0.8776(2) 0.5060(2) 0.0398(11) Uani 1 1 d . . .
H28A H 0.4721 0.9168 0.4812 0.048 Uiso 1 1 calc R . .
H28B H 0.5206 0.8925 0.5278 0.048 Uiso 1 1 calc R . .
C29 C 0.50180(13) 0.8282(3) 0.4067(2) 0.0393(11) Uani 1 1 d . . .
H29A H 0.4945 0.8732 0.3834 0.047 Uiso 1 1 calc R . .
H29B H 0.4891 0.7934 0.3691 0.047 Uiso 1 1 calc R . .
C30 C 0.54982(13) 0.8201(2) 0.4452(2) 0.0371(10) Uani 1 1 d . . .
H30A H 0.5605 0.8262 0.4109 0.045 Uiso 1 1 calc R . .
H30B H 0.5626 0.8559 0.4818 0.045 Uiso 1 1 calc R . .
C31 C 0.55594(14) 0.7000(2) 0.4275(2) 0.0355(10) Uani 1 1 d . . .
H31A H 0.5780 0.7028 0.4125 0.043 Uiso 1 1 calc R . .
H31B H 0.5280 0.7079 0.3850 0.043 Uiso 1 1 calc R . .
C32 C 0.55635(12) 0.6291(2) 0.4553(2) 0.0307(9) Uani 1 1 d . . .
C33 C 0.53726(13) 0.5764(2) 0.4066(2) 0.0335(10) Uani 1 1 d . . .
H33 H 0.5255 0.5848 0.3571 0.040 Uiso 1 1 calc R . .
C34 C 0.53549(12) 0.5124(2) 0.4303(2) 0.0300(9) Uani 1 1 d . . .
H34 H 0.5224 0.4764 0.3975 0.036 Uiso 1 1 calc R . .
C35 C 0.55340(12) 0.5006(2) 0.50452(19) 0.0254(8) Uani 1 1 d . . .
C36 C 0.57337(11) 0.5569(2) 0.54915(19) 0.0239(8) Uani 1 1 d . . .
C37 C 0.59406(11) 0.5508(2) 0.62694(19) 0.0254(8) Uani 1 1 d . . .
C38 C 0.59128(12) 0.4871(2) 0.65372(19) 0.0247(8) Uani 1 1 d . . .
C39 C 0.57088(11) 0.4321(2) 0.60933(19) 0.0240(8) Uani 1 1 d . . .
H39 H 0.5695 0.3902 0.6299 0.029 Uiso 1 1 calc R . .
C40 C 0.55269(11) 0.4369(2) 0.53660(19) 0.0239(8) Uani 1 1 d . . .
C41 C 0.60575(12) 0.3030(2) 0.5406(2) 0.0320(9) Uani 1 1 d . . .
H41A H 0.5979 0.2779 0.5720 0.038 Uiso 1 1 calc R . .
H41B H 0.6221 0.3434 0.5653 0.038 Uiso 1 1 calc R . .
H41C H 0.6231 0.2740 0.5276 0.038 Uiso 1 1 calc R . .
C42 C 0.57602(13) 0.3550(2) 0.4226(2) 0.0304(9) Uani 1 1 d . . .
H42A H 0.5897 0.3990 0.4400 0.036 Uiso 1 1 calc R . .
H42B H 0.5494 0.3613 0.3782 0.036 Uiso 1 1 calc R . .
H42C H 0.5950 0.3255 0.4139 0.036 Uiso 1 1 calc R . .
C43 C 0.62299(13) 0.5910(2) 0.8151(2) 0.0295(9) Uani 1 1 d . . .
H43A H 0.6114 0.6292 0.7822 0.035 Uiso 1 1 calc R . .
H43B H 0.6527 0.5835 0.8269 0.035 Uiso 1 1 calc R . .
H43C H 0.6216 0.6010 0.8586 0.035 Uiso 1 1 calc R . .
C44 C 0.55204(13) 0.5371(3) 0.7524(2) 0.0402(11) Uani 1 1 d . . .
H44A H 0.5384 0.4930 0.7351 0.048 Uiso 1 1 calc R . .
H44B H 0.5411 0.5695 0.7129 0.048 Uiso 1 1 calc R . .
H44C H 0.5458 0.5535 0.7894 0.048 Uiso 1 1 calc R . .
Cl1 Cl 0.39091(4) 0.83475(7) 0.33221(7) 0.0568(4) Uani 1 1 d . . .
Cl2 Cl 0.5000 0.72333(11) 0.7500 0.0600(5) Uani 1 2 d S . .
Cl3 Cl 0.91237(8) 0.46308(12) 0.94092(17) 0.0619(8) Uani 0.50 1 d P . .
O11 O 0.68925(9) 0.65633(15) 0.75930(14) 0.0363(7) Uani 1 1 d U . .
O12 O 0.73967(11) 0.55837(18) 0.86043(17) 0.0515(9) Uani 1 1 d U . .
O13 O 0.80889(11) 0.60346(19) 0.97488(18) 0.0529(9) Uani 1 1 d U . .
O14 O 0.5000 0.2209(3) 0.7500 0.0676(16) Uani 1 2 d SU . .
O15 O 0.56734(14) 0.2744(2) 0.7331(2) 0.0693(11) Uani 1 1 d U . .
O16 O 0.87754(13) 0.5918(3) 0.9518(2) 0.0795(13) Uani 1 1 d U . .
O17 O 0.93195(11) 0.5228(2) 0.8207(4) 0.123(3) Uani 1 1 d U . .
O18 O 0.6930(3) 0.7217(2) 0.8823(2) 0.147(3) Uani 1 1 d U . .
O19 O 1.0267(2) 0.5157(3) 0.8980(4) 0.132(2) Uani 1 1 d U . .
O20 O 0.5000 0.0872(4) 0.7500 0.140(4) Uani 1 2 d SU . .
O23 O 0.44712(19) -0.0380(4) 0.7136(5) 0.180(4) Uani 1 1 d U . .
O21 O 0.7103(3) 0.7620(3) 1.0159(4) 0.041(3) Uani 0.400(7) 1 d PU A 1
O24 O 0.5985(3) 0.8914(4) 0.8938(4) 0.047(3) Uani 0.400(7) 1 d PU A 1
O25 O 0.5986(3) 0.7655(5) 0.8398(4) 0.042(2) Uani 0.400(7) 1 d PU A 1
O22 O 0.5767(3) 0.8066(4) 0.8443(3) 0.079(3) Uani 0.600(7) 1 d PU A 2
O26 O 0.6621(4) 0.7638(4) 0.9571(6) 0.114(5) Uani 0.600(7) 1 d PU A 2

loop_
_atom_site_aniso_label
_atom_site_aniso_U_11
_atom_site_aniso_U_22
_atom_site_aniso_U_33
_atom_site_aniso_U_23
_atom_site_aniso_U_13
_atom_site_aniso_U_12
S1 0.0218(4) 0.0206(4) 0.0227(4) 0.0039(3) 0.0112(4) -0.0025(3)
S2 0.0240(5) 0.0223(4) 0.0198(4) -0.0072(3) 0.0103(4) -0.0042(3)
S3 0.0203(4) 0.0367(5) 0.0194(4) 0.0014(4) 0.0085(4) -0.0056(4)
S4 0.0271(5) 0.0294(5) 0.0171(4) 0.0057(3) 0.0069(4) 0.0031(4)
O1 0.0230(13) 0.0211(12) 0.0159(11) -0.0019(9) 0.0088(10) -0.0021(10)
O2 0.0308(14) 0.0277(14) 0.0228(13) 0.0041(11) 0.0141(11) -0.0016(11)
O3 0.0301(14) 0.0204(13) 0.0293(14) 0.0015(10) 0.0151(12) -0.0071(11)
O4 0.0327(15) 0.0321(15) 0.0269(14) -0.0103(11) 0.0183(12) -0.0055(12)
O5 0.0375(15) 0.0203(13) 0.0291(14) -0.0091(11) 0.0160(12) -0.0078(11)
O6 0.0234(13) 0.0328(15) 0.0204(13) 0.0037(11) 0.0045(11) -0.0028(11)
O7 0.0282(14) 0.0411(16) 0.0267(14) 0.0019(12) 0.0132(12) -0.0090(12)
O8 0.0207(13) 0.0480(18) 0.0203(13) 0.0012(12) 0.0055(11) -0.0031(12)
O9 0.0251(14) 0.0422(17) 0.0214(13) 0.0005(11) 0.0067(11) 0.0086(12)
O10 0.0546(19) 0.0328(16) 0.0198(13) 0.0071(11) 0.0123(13) -0.0051(14)
N1 0.0293(17) 0.0129(14) 0.0244(15) -0.0003(12) 0.0140(13) -0.0049(12)
N2 0.0227(15) 0.0178(15) 0.0197(14) 0.0007(11) 0.0091(13) 0.0005(12)
N3 0.0245(16) 0.0224(16) 0.0329(17) 0.0035(13) 0.0157(14) -0.0019(13)
N4 0.0349(18) 0.0182(15) 0.0308(17) 0.0021(13) 0.0219(15) -0.0007(13)
N5 0.0183(14) 0.0179(15) 0.0191(14) -0.0003(11) 0.0079(12) -0.0029(12)
N6 0.0220(16) 0.0303(17) 0.0281(17) 0.0077(13) 0.0108(14) -0.0014(13)
N7 0.0264(17) 0.0292(17) 0.0187(15) -0.0055(13) 0.0075(13) -0.0037(13)
N8 0.0187(16) 0.038(2) 0.0359(18) 0.0177(15) 0.0100(14) 0.0020(14)
N9 0.0289(18) 0.0287(18) 0.0257(17) 0.0074(14) 0.0012(14) -0.0007(14)
N10 0.038(2) 0.043(2) 0.0286(18) 0.0057(15) 0.0156(16) -0.0036(17)
N11 0.0223(17) 0.046(2) 0.0318(18) 0.0112(16) 0.0106(15) 0.0006(15)
N12 0.0192(15) 0.0346(18) 0.0229(16) 0.0092(13) 0.0093(13) -0.0014(13)
N13 0.0223(16) 0.0366(19) 0.0212(15) 0.0000(13) 0.0100(13) -0.0029(14)
N14 0.0240(16) 0.0357(18) 0.0214(15) 0.0031(13) 0.0118(13) 0.0020(14)
C1 0.0223(18) 0.0200(18) 0.0235(18) 0.0020(14) 0.0133(15) -0.0037(14)
C2 0.0239(18) 0.0210(18) 0.0189(17) 0.0004(14) 0.0104(15) -0.0047(14)
C3 0.0222(18) 0.0249(19) 0.0201(17) 0.0014(14) 0.0058(15) -0.0026(15)
C4 0.0235(19) 0.027(2) 0.0225(18) 0.0041(15) 0.0099(16) -0.0011(15)
C5 0.028(2) 0.032(2) 0.036(2) 0.0077(17) 0.0185(18) 0.0051(17)
C6 0.044(2) 0.0217(19) 0.033(2) 0.0058(16) 0.0230(19) 0.0023(17)
C7 0.039(2) 0.0189(18) 0.030(2) -0.0039(15) 0.0188(18) -0.0054(16)
C8 0.035(2) 0.0164(18) 0.0281(19) -0.0020(15) 0.0148(17) -0.0062(16)
C9 0.033(2) 0.0201(18) 0.0192(17) -0.0031(14) 0.0098(16) -0.0069(15)
C10 0.0224(18) 0.0187(17) 0.0171(16) -0.0023(13) 0.0082(14) -0.0047(14)
C11 0.032(2) 0.026(2) 0.0162(17) -0.0047(14) 0.0097(16) -0.0056(16)
C12 0.030(2) 0.0257(19) 0.0173(17) 0.0013(14) 0.0118(15) -0.0050(16)
C13 0.0197(17) 0.0187(17) 0.0159(16) -0.0009(13) 0.0071(14) -0.0035(14)
C14 0.0184(17) 0.0161(17) 0.0184(16) -0.0029(13) 0.0076(14) -0.0026(13)
C15 0.0151(16) 0.0186(17) 0.0165(16) -0.0027(13) 0.0073(13) -0.0029(13)
C16 0.0205(17) 0.0191(17) 0.0207(17) -0.0063(14) 0.0092(15) -0.0038(14)
C17 0.0208(17) 0.0188(17) 0.0205(17) -0.0001(14) 0.0109(15) -0.0027(14)
C18 0.0221(18) 0.0164(17) 0.0192(17) 0.0015(13) 0.0096(15) -0.0031(14)
C19 0.023(2) 0.047(3) 0.029(2) 0.0063(18) 0.0097(17) -0.0078(18)
C20 0.031(2) 0.032(2) 0.044(2) 0.0082(18) 0.022(2) 0.0059(18)
C21 0.036(2) 0.036(2) 0.0172(18) -0.0014(16) 0.0049(16) -0.0086(18)
C22 0.023(2) 0.053(3) 0.027(2) 0.0057(19) 0.0098(17) 0.0012(18)
C23 0.0170(19) 0.038(2) 0.051(3) 0.020(2) 0.0090(19) -0.0004(17)
C24 0.024(2) 0.034(2) 0.043(3) 0.0105(19) 0.0001(19) -0.0066(18)
C25 0.056(3) 0.031(2) 0.026(2) 0.0032(17) 0.006(2) -0.003(2)
C26 0.056(3) 0.035(2) 0.030(2) -0.0008(18) 0.012(2) -0.009(2)
C27 0.040(3) 0.055(3) 0.037(2) 0.008(2) 0.019(2) 0.004(2)
C28 0.034(2) 0.047(3) 0.034(2) 0.011(2) 0.0135(19) 0.003(2)
C29 0.026(2) 0.059(3) 0.033(2) 0.019(2) 0.0143(18) 0.004(2)
C30 0.026(2) 0.044(3) 0.047(3) 0.024(2) 0.022(2) 0.0054(18)
C31 0.031(2) 0.046(3) 0.029(2) 0.0158(19) 0.0137(18) 0.0007(19)
C32 0.025(2) 0.042(2) 0.0258(19) 0.0115(17) 0.0128(17) 0.0000(17)
C33 0.029(2) 0.050(3) 0.0214(19) 0.0104(18) 0.0114(17) 0.0020(19)
C34 0.025(2) 0.043(2) 0.0209(18) 0.0029(17) 0.0105(16) -0.0008(17)
C35 0.0208(18) 0.035(2) 0.0206(18) 0.0067(16) 0.0102(15) 0.0011(16)
C36 0.0142(17) 0.035(2) 0.0222(18) 0.0067(16) 0.0086(15) 0.0008(15)
C37 0.0175(18) 0.034(2) 0.0226(18) 0.0062(16) 0.0083(15) 0.0005(16)
C38 0.0211(18) 0.035(2) 0.0167(17) 0.0074(15) 0.0078(15) 0.0032(16)
C39 0.0184(18) 0.032(2) 0.0206(17) 0.0036(15) 0.0090(15) 0.0015(15)
C40 0.0205(18) 0.032(2) 0.0192(17) -0.0001(15) 0.0096(15) -0.0052(15)
C41 0.024(2) 0.041(2) 0.027(2) 0.0042(17) 0.0093(17) -0.0001(18)
C42 0.029(2) 0.042(2) 0.0247(19) 0.0011(17) 0.0165(17) -0.0053(18)
C43 0.033(2) 0.033(2) 0.0238(19) 0.0007(16) 0.0151(17) 0.0039(17)
C44 0.025(2) 0.067(3) 0.031(2) -0.004(2) 0.0164(19) 0.005(2)
Cl1 0.0390(6) 0.0679(9) 0.0495(7) 0.0125(6) 0.0103(5) -0.0009(6)
Cl2 0.0576(11) 0.0724(13) 0.0482(10) 0.000 0.0241(9) 0.000
Cl3 0.0431(13) 0.0335(12) 0.089(2) 0.0185(12) 0.0162(13) 0.0112(10)
O11 0.0405(17) 0.0459(18) 0.0240(14) -0.0051(12) 0.0168(13) -0.0144(14)
O12 0.060(2) 0.060(2) 0.0371(17) -0.0086(16) 0.0251(17) -0.0099(18)
O13 0.058(2) 0.059(2) 0.050(2) 0.0007(17) 0.0323(18) -0.0043(17)
O14 0.062(3) 0.103(5) 0.048(3) 0.000 0.035(3) 0.000
O15 0.076(3) 0.051(2) 0.077(3) 0.008(2) 0.033(2) -0.006(2)
O16 0.056(2) 0.123(4) 0.065(3) -0.012(3) 0.033(2) -0.019(3)
O17 0.0189(18) 0.039(2) 0.250(7) -0.051(3) 0.016(3) -0.0064(16)
O18 0.350(10) 0.031(2) 0.050(2) -0.0069(19) 0.089(4) -0.013(4)
O19 0.130(5) 0.074(4) 0.179(7) -0.013(4) 0.063(5) -0.006(3)
O20 0.130(7) 0.084(6) 0.256(12) 0.000 0.133(8) 0.000
O23 0.079(4) 0.177(7) 0.213(8) 0.125(6) 0.013(4) -0.037(4)
O21 0.088(7) 0.010(3) 0.035(4) 0.002(3) 0.038(5) 0.008(4)
O24 0.045(5) 0.046(5) 0.052(5) -0.015(4) 0.026(4) -0.015(4)
O25 0.041(5) 0.057(6) 0.033(4) -0.003(4) 0.022(4) -0.004(4)
O22 0.103(6) 0.084(5) 0.040(3) -0.009(3) 0.027(4) 0.012(5)
O26 0.232(13) 0.051(4) 0.162(10) -0.029(5) 0.176(11) -0.045(6)

loop_
_atom_type_symbol
_atom_type_description
_atom_type_scat_dispersion_real
_atom_type_scat_dispersion_imag
_atom_type_scat_source
C C 0.018 0.009
;
International Tables for Crystallography
(1992, Vol. C, Tables 4.2.6.8 and 6.1.1.4)
;
H H 0.000 0.000
;
International Tables for Crystallography
(1992, Vol. C, Table 6.1.1.4)
;
Cl Cl 0.364 0.702
;
International Tables for Crystallography
(1992, Vol. C, Tables 4.2.6.8 and 6.1.1.4)
;
N N 0.031 0.018
;
International Tables for Crystallography
(1992, Vol. C, Tables 4.2.6.8 and 6.1.1.4)
;
O O 0.049 0.032
;
International Tables for Crystallography
(1992, Vol. C, Tables 4.2.6.8 and 6.1.1.4)
;
S S 0.333 0.557
;
International Tables for Crystallography
(1992, Vol. C, Tables 4.2.6.8 and 6.1.1.4)
;

loop_
_geom_angle_atom_site_label_1
_geom_angle_atom_site_label_2
_geom_angle_atom_site_label_3
_geom_angle
_geom_angle_site_symmetry_1
_geom_angle_site_symmetry_3
_geom_angle_publ_flag
O2 S1 O3 118.79(16) . . ?
O2 S1 N6 106.49(17) . . ?
O3 S1 N6 105.24(17) . . ?
O2 S1 C18 110.57(16) . . ?
O3 S1 C18 106.63(16) . . ?
N6 S1 C18 108.67(17) . . ?
O4 S2 O5 117.83(17) . . ?
O4 S2 N7 106.19(17) . . ?
O5 S2 N7 106.43(16) . . ?
O4 S2 C16 110.47(16) . . ?
O5 S2 C16 105.17(16) . . ?
N7 S2 C16 110.67(17) . . ?
O8 S3 O7 118.95(17) . . ?
O8 S3 N13 106.50(16) . . ?
O7 S3 N13 105.51(17) . . ?
O8 S3 C40 110.62(18) . . ?
O7 S3 C40 106.38(17) . . ?
N13 S3 C40 108.42(17) . . ?
O9 S4 O10 117.52(18) . . ?
O9 S4 N14 106.54(17) . . ?
O10 S4 N14 106.38(18) . . ?
O9 S4 C38 110.38(17) . . ?
O10 S4 C38 105.45(17) . . ?
N14 S4 C38 110.46(17) . . ?
C9 N1 C8 112.1(3) . . ?
C9 N1 C1 112.5(3) . . ?
C8 N1 C1 110.3(3) . . ?
C2 N2 C3 115.7(3) . . ?
C5 N3 C4 113.8(3) . . ?
C7 N4 C6 115.9(3) . . ?
C10 N5 C14 119.0(3) . . ?
C19 N6 C20 114.0(3) . . ?
C19 N6 S1 114.8(3) . . ?
C20 N6 S1 115.1(3) . . ?
C21 N7 C22 114.7(3) . . ?
C21 N7 S2 120.5(3) . . ?
C22 N7 S2 115.5(3) . . ?
C31 N8 C30 111.5(3) . . ?
C31 N8 C23 111.4(3) . . ?
C30 N8 C23 110.2(3) . . ?
C24 N9 C25 114.7(3) . . ?
C27 N10 C26 113.9(4) . . ?
C28 N11 C29 117.9(4) . . ?
C32 N12 C36 119.1(3) . . ?
C41 N13 C42 112.8(3) . . ?
C41 N13 S3 115.7(3) . . ?
C42 N13 S3 115.5(3) . . ?
C43 N14 C44 115.3(3) . . ?
C43 N14 S4 120.9(3) . . ?
C44 N14 S4 117.5(3) . . ?
N1 C1 C2 109.8(3) . . ?
N2 C2 C1 110.1(3) . . ?
N2 C3 C4 111.5(3) . . ?
N3 C4 C3 110.0(3) . . ?
N3 C5 C6 108.7(3) . . ?
N4 C6 C5 108.5(3) . . ?
N4 C7 C8 112.6(3) . . ?
N1 C8 C7 113.6(3) . . ?
N1 C9 C10 114.0(3) . . ?
N5 C10 C11 122.2(3) . . ?
N5 C10 C9 118.3(3) . . ?
C11 C10 C9 119.5(3) . . ?
C12 C11 C10 119.6(3) . . ?
C11 C12 C13 120.3(3) . . ?
C14 C13 C12 115.6(3) . . ?
C14 C13 C18 118.3(3) . . ?
C12 C13 C18 126.1(3) . . ?
N5 C14 C13 123.2(3) . . ?
N5 C14 C15 114.5(3) . . ?
C13 C14 C15 122.3(3) . . ?
O1 C15 C16 123.4(3) . . ?
O1 C15 C14 121.1(3) . . ?
C16 C15 C14 115.5(3) . . ?
C17 C16 C15 122.2(3) . . ?
C17 C16 S2 117.7(3) . . ?
C15 C16 S2 120.0(3) . . ?
C18 C17 C16 121.7(3) . . ?
C17 C18 C13 119.9(3) . . ?
C17 C18 S1 115.3(3) . . ?
C13 C18 S1 124.8(3) . . ?
N8 C23 C24 110.5(4) . . ?
N9 C24 C23 110.3(3) . . ?
N9 C25 C26 111.0(3) . . ?
N10 C26 C25 108.3(4) . . ?
N10 C27 C28 109.4(4) . . ?
N11 C28 C27 108.4(4) . . ?
N11 C29 C30 112.9(3) . . ?
N8 C30 C29 112.7(3) . . ?
N8 C31 C32 113.6(3) . . ?
N12 C32 C33 122.1(4) . . ?
N12 C32 C31 119.1(4) . . ?
C33 C32 C31 118.8(3) . . ?
C34 C33 C32 119.9(4) . . ?
C33 C34 C35 119.3(4) . . ?
C36 C35 C34 116.0(4) . . ?
C36 C35 C40 118.7(3) . . ?
C34 C35 C40 125.2(4) . . ?
N12 C36 C35 123.4(3) . . ?
N12 C36 C37 115.3(3) . . ?
C35 C36 C37 121.3(3) . . ?
O6 C37 C38 123.4(3) . . ?
O6 C37 C36 120.4(3) . . ?
C38 C37 C36 116.2(3) . . ?
C39 C38 C37 122.2(3) . . ?
C39 C38 S4 117.8(3) . . ?
C37 C38 S4 120.0(3) . . ?
C40 C39 C38 121.8(4) . . ?
C39 C40 C35 119.8(3) . . ?
C39 C40 S3 115.7(3) . . ?
C35 C40 S3 124.5(3) . . ?

loop_
_geom_bond_atom_site_label_1
_geom_bond_atom_site_label_2
_geom_bond_distance
_geom_bond_site_symmetry_2
_geom_bond_publ_flag
S1 O2 1.435(3) . ?
S1 O3 1.442(3) . ?
S1 N6 1.655(3) . ?
S1 C18 1.753(3) . ?
S2 O4 1.437(3) . ?
S2 O5 1.446(3) . ?
S2 N7 1.629(3) . ?
S2 C16 1.756(3) . ?
S3 O8 1.434(3) . ?
S3 O7 1.437(3) . ?
S3 N13 1.644(3) . ?
S3 C40 1.754(4) . ?
S4 O9 1.432(3) . ?
S4 O10 1.441(3) . ?
S4 N14 1.619(3) . ?
S4 C38 1.757(4) . ?
O1 C15 1.272(4) . ?
O6 C37 1.280(5) . ?
N1 C9 1.465(5) . ?
N1 C8 1.473(5) . ?
N1 C1 1.476(5) . ?
N2 C2 1.490(4) . ?
N2 C3 1.495(4) . ?
N3 C5 1.460(5) . ?
N3 C4 1.469(5) . ?
N4 C7 1.489(5) . ?
N4 C6 1.502(5) . ?
N5 C10 1.314(4) . ?
N5 C14 1.364(4) . ?
N6 C19 1.460(5) . ?
N6 C20 1.468(5) . ?
N7 C21 1.472(5) . ?
N7 C22 1.476(5) . ?
N8 C31 1.466(6) . ?
N8 C30 1.471(5) . ?
N8 C23 1.479(5) . ?
N9 C24 1.491(6) . ?
N9 C25 1.492(6) . ?
N10 C27 1.460(6) . ?
N10 C26 1.468(6) . ?
N11 C28 1.483(6) . ?
N11 C29 1.490(5) . ?
N12 C32 1.318(5) . ?
N12 C36 1.348(5) . ?
N13 C41 1.470(5) . ?
N13 C42 1.475(5) . ?
N14 C43 1.464(5) . ?
N14 C44 1.464(5) . ?
C1 C2 1.521(5) . ?
C3 C4 1.517(5) . ?
C5 C6 1.519(6) . ?
C7 C8 1.519(6) . ?
C9 C10 1.524(5) . ?
C10 C11 1.412(5) . ?
C11 C12 1.363(5) . ?
C12 C13 1.424(5) . ?
C13 C14 1.421(5) . ?
C13 C18 1.432(5) . ?
C14 C15 1.463(5) . ?
C15 C16 1.414(5) . ?
C16 C17 1.402(5) . ?
C17 C18 1.381(5) . ?
C23 C24 1.502(7) . ?
C25 C26 1.508(7) . ?
C27 C28 1.516(6) . ?
C29 C30 1.518(6) . ?
C31 C32 1.518(6) . ?
C32 C33 1.400(6) . ?
C33 C34 1.376(6) . ?
C34 C35 1.422(5) . ?
C35 C36 1.416(6) . ?
C35 C40 1.439(5) . ?
C36 C37 1.471(5) . ?
C37 C38 1.407(5) . ?
C38 C39 1.397(5) . ?
C39 C40 1.376(5) . ?
